data_1570789
loop_
_publ_author_name
'Nodaraki, Lydia E.'
'Liu, Jingjing'
'Ariciu, Ana-Maria'
'Ortu, Fabrizio'
'Oakley, Meagan S.'
'Birnoschi, Letitia'
'Gransbury, Gemma K.'
'Cobb, Philip J.'
'Emerson-King, Jack'
'Chilton, Nicholas F.'
'Mills, David P.'
'McInnes, Eric J. L.'
'Tuna, Floriana'

_publ_section_title
;
 Metal-carbon bonding in early lanthanide substituted cyclopentadienyl
 complexes probed by pulsed EPR spectroscopy.
;
_journal_issue 8
_journal_name_full 'Chemical science'
_journal_page_first 3003
_journal_page_last 3010
_journal_paper_doi 10.1039/d3sc06175b
_journal_volume 15
_journal_year 2024
_chemical_formula_moiety 'C39 H63 La'
_chemical_formula_sum 'C39 H63 La'
_chemical_formula_weight 670.80
_space_group_crystal_system triclinic
_space_group_IT_number 2
_space_group_name_Hall '-P 1'
_space_group_name_H-M_alt 'P -1'
_atom_sites_solution_hydrogens geom
_atom_sites_solution_primary heavy
_atom_sites_solution_secondary difmap
_audit_creation_date 2023-06-22
_audit_creation_method
;
Olex2 1.5
(compiled 2022.04.07 svn.rca3783a0 for OlexSys, GUI svn.r6498)
;
_audit_update_record
;
2023-06-22 deposited with the CCDC.	2024-01-12 downloaded from the CCDC.
;
_cell_angle_alpha 83.299(5)
_cell_angle_beta 77.365(6)
_cell_angle_gamma 74.640(5)
_cell_formula_units_Z 4
_cell_length_a 10.7001(8)
_cell_length_b 18.4935(9)
_cell_length_c 19.7113(13)
_cell_measurement_reflns_used 6487
_cell_measurement_temperature 150(2)
_cell_measurement_theta_max 27.5880
_cell_measurement_theta_min 3.6970
_cell_volume 3662.9(4)
_computing_cell_refinement
;
CrysAlisPro, Agilent Technologies,
Version 1.171.37.35 (release 13-08-2014 CrysAlis171 .NET)
(compiled Aug 13 2014,18:06:01)
;
_computing_data_collection
;
CrysAlisPro, Agilent Technologies,
Version 1.171.37.35 (release 13-08-2014 CrysAlis171 .NET)
(compiled Aug 13 2014,18:06:01)
;
_computing_data_reduction
;
CrysAlisPro, Agilent Technologies,
Version 1.171.37.35 (release 13-08-2014 CrysAlis171 .NET)
(compiled Aug 13 2014,18:06:01)
;
_computing_molecular_graphics 'Olex2 1.5 (Dolomanov et al., 2009)'
_computing_publication_material 'Olex2 1.5 (Dolomanov et al., 2009)'
_computing_structure_refinement 'SHELXL 2018/3 (Sheldrick, 2015)'
_computing_structure_solution 'ShelXS (Sheldrick, 2008)'
_diffrn_ambient_temperature 150(2)
_diffrn_detector_area_resol_mean 8.0714
_diffrn_detector_type Eos
_diffrn_measured_fraction_theta_full 0.990
_diffrn_measured_fraction_theta_max 0.989
_diffrn_measurement_details
;
#__ type_ start__ end____ width___ exp.time_
  1 omega  -11.00   91.00   1.0000   50.0000
omega____ theta____ kappa____ phi______ frames
    -       20.1807   77.0000  120.0000 102

#__ type_ start__ end____ width___ exp.time_
  2 omega   18.00   64.00   1.0000   50.0000
omega____ theta____ kappa____ phi______ frames
    -       20.1807  -99.0000  -90.0000 46

#__ type_ start__ end____ width___ exp.time_
  3 omega  -26.00   92.00   1.0000   50.0000
omega____ theta____ kappa____ phi______ frames
    -       20.1807   19.0000  -60.0000 118

#__ type_ start__ end____ width___ exp.time_
  4 omega   -1.00   79.00   1.0000   50.0000
omega____ theta____ kappa____ phi______ frames
    -       20.1807   57.0000   30.0000 80
;
_diffrn_measurement_device 'four-circle diffractometer'
_diffrn_measurement_device_type 'SuperNova, Single source at offset, Eos'
_diffrn_measurement_method '\w scans'
_diffrn_radiation_type MoK\a
_diffrn_radiation_wavelength 0.71073
_diffrn_reflns_av_R_equivalents 0.0497
_diffrn_reflns_av_unetI/netI 0.1144
_diffrn_reflns_Laue_measured_fraction_full 0.990
_diffrn_reflns_Laue_measured_fraction_max 0.989
_diffrn_reflns_limit_h_max 12
_diffrn_reflns_limit_h_min -12
_diffrn_reflns_limit_k_max 20
_diffrn_reflns_limit_k_min -22
_diffrn_reflns_limit_l_max 23
_diffrn_reflns_limit_l_min -21
_diffrn_reflns_number 21450
_diffrn_reflns_point_group_measured_fraction_full 0.990
_diffrn_reflns_point_group_measured_fraction_max 0.989
_diffrn_reflns_theta_full 25.242
_diffrn_reflns_theta_max 25.349
_diffrn_reflns_theta_min 3.273
_exptl_absorpt_coefficient_mu 1.189
_exptl_absorpt_correction_T_max 1.00000
_exptl_absorpt_correction_T_min 0.88006
_exptl_absorpt_correction_type multi-scan
_exptl_absorpt_process_details
;
CrysAlisPro, Agilent Technologies,
Version 1.171.37.35 (release 13-08-2014 CrysAlis171 .NET)
(compiled Aug 13 2014,18:06:01)
Empirical absorption correction using spherical harmonics,
 implemented in SCALE3 ABSPACK scaling algorithm.
Empirical absorption correction using spherical harmonics,
 implemented in SCALE3 ABSPACK scaling algorithm.
;
_exptl_crystal_colour colourless
_exptl_crystal_colour_primary colourless
_exptl_crystal_density_diffrn 1.216
_exptl_crystal_description block
_exptl_crystal_F_000 1416
_exptl_crystal_size_max 0.0678
_exptl_crystal_size_mid 0.0646
_exptl_crystal_size_min 0.047
_refine_diff_density_max 1.057
_refine_diff_density_min -1.015
_refine_diff_density_rms 0.113
_refine_ls_extinction_method none
_refine_ls_goodness_of_fit_ref 0.996
_refine_ls_hydrogen_treatment constr
_refine_ls_matrix_type full
_refine_ls_number_parameters 788
_refine_ls_number_reflns 13282
_refine_ls_number_restraints 78
_refine_ls_restrained_S_all 0.997
_refine_ls_R_factor_all 0.0950
_refine_ls_R_factor_gt 0.0559
_refine_ls_shift/su_max 0.000
_refine_ls_shift/su_mean 0.000
_refine_ls_structure_factor_coef Fsqd
_refine_ls_weighting_details 'w=1/[\s^2^(Fo^2^)+(0.0155P)^2^] where P=(Fo^2^+2Fc^2^)/3'
_refine_ls_weighting_scheme calc
_refine_ls_wR_factor_gt 0.0809
_refine_ls_wR_factor_ref 0.0926
_reflns_Friedel_coverage 0.000
_reflns_number_gt 9013
_reflns_number_total 13282
_reflns_threshold_expression 'I > 2\s(I)'
_cod_data_source_file d3sc06175b2.cif
_cod_data_source_block 1-La
_cod_depositor_comments 'Adding full bibliography for 1570788--1570789.cif.'
_cod_original_cell_volume 3663.0(4)
_cod_database_code 1570789
_manchester_internal_diff_code adpm426
_manchester_internal_coll_client JJL/DPM
_manchester_internal_coll_user FO
_manchester_internal_coll_date 14/4/17
_manchester_internal_process_date 2/5/17
_manchester_internal_process_user JJL
_manchester_internal_solution_date 9/5/17
_manchester_internal_solution_user JJL
_manchester_internal_refinement_date 22/5/17
_manchester_internal_refinement_user JJL
_manchester_internal_validation_date 24/08/20
_manchester_internal_validation_user PJC
_manchester_internal_archive_date 22/06/2023
_manchester_internal_archive_user FO
_shelx_shelxl_version_number 2018/3
_shelx_space_group_comment
;
The symmetry employed for this shelxl refinement is uniquely defined
by the following loop, which should always be used as a source of
symmetry information in preference to the above space-group names.
They are only intended as comments.
;
_shelx_estimated_absorpt_t_max 0.946
_shelx_estimated_absorpt_t_min 0.924
_olex2_refinement_description
;
1. Fixed Uiso
 At 1.2 times of:
  All C(H) groups
 At 1.5 times of:
  All C(H,H,H) groups
2. Restrained distances
 C8A-C6 = C8-C6 = C7A-C6 = C7-C6 = C9A-C6 = C9-C6
 1.5 with sigma of 0.02
3. Uiso/Uaniso restraints and constraints
C6 \\sim C7 \\sim C7A \\sim C8 \\sim C8A \\sim C9 \\sim C9A \\sim C12: within
2A with sigma of 0.01 and sigma for terminal atoms of 0.02 within 2A
4. Others
 Sof(C7A)=Sof(H7AA)=Sof(H7AB)=Sof(H7AC)=Sof(C8A)=Sof(H8AA)=Sof(H8AB)=Sof(H8AC)=
 Sof(C9A)=Sof(H9AA)=Sof(H9AB)=Sof(H9AC)=1-FVAR(1)
 Sof(C7)=Sof(H7A)=Sof(H7B)=Sof(H7C)=Sof(C8)=Sof(H8A)=Sof(H8B)=Sof(H8C)=Sof(C9)=
 Sof(H9A)=Sof(H9B)=Sof(H9C)=FVAR(1)
5.a Aromatic/amide H refined with riding coordinates:
 C2(H2), C4(H4), C5(H5), C15(H15), C16(H16), C18(H18), C27(H27), C28(H28),
 C30(H30), C41(H41), C42(H42), C44(H44), C54(H54), C56(H56), C57(H57), C67(H67),
  C69(H69), C70(H70)
5.b Idealised Me refined as rotating group:
 C7(H7A,H7B,H7C), C7A(H7AA,H7AB,H7AC), C8(H8A,H8B,H8C), C8A(H8AA,H8AB,H8AC),
 C9(H9A,H9B,H9C), C9A(H9AA,H9AB,H9AC), C11(H11A,H11B,H11C), C12(H12A,H12B,H12C),
  C13(H13A,H13B,H13C), C20(H20A,H20B,H20C), C21(H21A,H21B,H21C), C22(H22A,H22B,
 H22C), C24(H24A,H24B,H24C), C25(H25A,H25B,H25C), C26(H26A,H26B,H26C), C33(H33A,
 H33B,H33C), C34(H34A,H34B,H34C), C35(H35A,H35B,H35C), C37(H37A,H37B,H37C),
 C38(H38A,H38B,H38C), C39(H39A,H39B,H39C), C46(H46A,H46B,H46C), C47(H47A,H47B,
 H47C), C48(H48A,H48B,H48C), C50(H50A,H50B,H50C), C51(H51A,H51B,H51C), C52(H52A,
 H52B,H52C), C59(H59A,H59B,H59C), C60(H60A,H60B,H60C), C61(H61A,H61B,H61C),
 C63(H63A,H63B,H63C), C64(H64A,H64B,H64C), C65(H65A,H65B,H65C), C72(H72A,H72B,
 H72C), C73(H73A,H73B,H73C), C74(H74A,H74B,H74C), C76(H76A,H76B,H76C), C77(H77A,
 H77B,H77C), C78(H78A,H78B,H78C)
;
_olex2_submission_special_instructions 'No special instructions were received'

loop_
_space_group_symop_operation_xyz
'x, y, z'
'-x, -y, -z'

loop_
_atom_site_label
_atom_site_type_symbol
_atom_site_fract_x
_atom_site_fract_y
_atom_site_fract_z
_atom_site_U_iso_or_equiv
_atom_site_adp_type
_atom_site_occupancy
_atom_site_site_symmetry_order
_atom_site_calc_flag
_atom_site_refinement_flags_posn
_atom_site_refinement_flags_adp
_atom_site_refinement_flags_occupancy
_atom_site_disorder_assembly
_atom_site_disorder_group
La1 La 0.56921(3) 0.41222(2) 0.28154(2) 0.02287(10) Uani 1 1 d . . . . .
C1 C 0.3370(5) 0.5091(3) 0.3626(3) 0.0228(13) Uani 1 1 d . . . . .
C2 C 0.4139(5) 0.5602(3) 0.3325(3) 0.0241(13) Uani 1 1 d . . . . .
H2 H 0.391364 0.599413 0.298262 0.029 Uiso 1 1 calc R U . . .
C3 C 0.5303(5) 0.5444(3) 0.3610(3) 0.0239(13) Uani 1 1 d . . . . .
C4 C 0.5246(5) 0.4803(3) 0.4081(3) 0.0243(13) Uani 1 1 d . . . . .
H4 H 0.589540 0.456002 0.434864 0.029 Uiso 1 1 calc R U . . .
C5 C 0.4092(5) 0.4585(3) 0.4088(3) 0.0237(13) Uani 1 1 d . . . . .
H5 H 0.383102 0.416988 0.435606 0.028 Uiso 1 1 calc R U . . .
C6 C 0.1930(6) 0.5161(3) 0.3582(3) 0.0326(15) Uani 1 1 d D U . . .
C7 C 0.1382(10) 0.4495(5) 0.3802(6) 0.045(3) Uani 0.597(6) 1 d D U P A 1
H7A H 0.153861 0.430377 0.426938 0.068 Uiso 0.597(6) 1 calc R U P A 1
H7B H 0.181458 0.410314 0.347351 0.068 Uiso 0.597(6) 1 calc R U P A 1
H7C H 0.042924 0.463758 0.381013 0.068 Uiso 0.597(6) 1 calc R U P A 1
C7A C 0.2094(15) 0.4498(7) 0.3084(8) 0.045(4) Uani 0.403(6) 1 d D U P A 2
H7AA H 0.251578 0.401681 0.329982 0.067 Uiso 0.403(6) 1 calc R U P A 2
H7AB H 0.264345 0.459402 0.263212 0.067 Uiso 0.403(6) 1 calc R U P A 2
H7AC H 0.122153 0.448097 0.301723 0.067 Uiso 0.403(6) 1 calc R U P A 2
C8 C 0.1563(12) 0.5534(6) 0.2888(5) 0.039(3) Uani 0.597(6) 1 d D U P A 1
H8A H 0.197367 0.518617 0.251784 0.059 Uiso 0.597(6) 1 calc R U P A 1
H8B H 0.188069 0.599289 0.277216 0.059 Uiso 0.597(6) 1 calc R U P A 1
H8C H 0.060030 0.566190 0.293334 0.059 Uiso 0.597(6) 1 calc R U P A 1
C8A C 0.1375(16) 0.5856(8) 0.3215(9) 0.046(4) Uani 0.403(6) 1 d D U P A 2
H8AA H 0.195349 0.590635 0.276132 0.068 Uiso 0.403(6) 1 calc R U P A 2
H8AB H 0.129896 0.628007 0.348902 0.068 Uiso 0.403(6) 1 calc R U P A 2
H8AC H 0.049809 0.585065 0.314610 0.068 Uiso 0.403(6) 1 calc R U P A 2
C9 C 0.1115(9) 0.5779(5) 0.4142(5) 0.042(3) Uani 0.597(6) 1 d D U P A 1
H9A H 0.147045 0.622530 0.404262 0.063 Uiso 0.597(6) 1 calc R U P A 1
H9B H 0.120045 0.556557 0.461314 0.063 Uiso 0.597(6) 1 calc R U P A 1
H9C H 0.017974 0.592016 0.410737 0.063 Uiso 0.597(6) 1 calc R U P A 1
C9A C 0.1172(13) 0.4942(9) 0.4267(7) 0.038(4) Uani 0.403(6) 1 d D U P A 2
H9AA H 0.112539 0.529725 0.460927 0.058 Uiso 0.403(6) 1 calc R U P A 2
H9AB H 0.161428 0.443479 0.442417 0.058 Uiso 0.403(6) 1 calc R U P A 2
H9AC H 0.027557 0.494943 0.421966 0.058 Uiso 0.403(6) 1 calc R U P A 2
C10 C 0.6146(5) 0.5988(3) 0.3602(3) 0.0249(14) Uani 1 1 d . . . . .
C11 C 0.7486(5) 0.5589(3) 0.3804(3) 0.0336(15) Uani 1 1 d . . . . .
H11A H 0.797084 0.596283 0.383033 0.050 Uiso 1 1 calc R U . . .
H11B H 0.800462 0.523603 0.345184 0.050 Uiso 1 1 calc R U . . .
H11C H 0.733478 0.531371 0.425820 0.050 Uiso 1 1 calc R U . . .
C12 C 0.6371(6) 0.6434(3) 0.2900(3) 0.0336(15) Uani 1 1 d . . . . .
H12A H 0.551608 0.668554 0.277428 0.050 Uiso 1 1 calc R U . . .
H12B H 0.689577 0.609109 0.254063 0.050 Uiso 1 1 calc R U . . .
H12C H 0.684426 0.681077 0.293458 0.050 Uiso 1 1 calc R U . . .
C13 C 0.5375(6) 0.6552(3) 0.4165(3) 0.0331(15) Uani 1 1 d . . . . .
H13A H 0.453936 0.683637 0.403565 0.050 Uiso 1 1 calc R U . . .
H13B H 0.590650 0.689848 0.419921 0.050 Uiso 1 1 calc R U . . .
H13C H 0.519110 0.627522 0.461613 0.050 Uiso 1 1 calc R U . . .
C14 C 0.7034(6) 0.4513(3) 0.1444(3) 0.0286(14) Uani 1 1 d . . . . .
C15 C 0.5884(6) 0.5111(3) 0.1647(3) 0.0280(14) Uani 1 1 d . . . . .
H15 H 0.588942 0.558694 0.178124 0.034 Uiso 1 1 calc R U . . .
C16 C 0.4750(6) 0.4880(3) 0.1615(3) 0.0269(14) Uani 1 1 d . . . . .
H16 H 0.386438 0.517245 0.172466 0.032 Uiso 1 1 calc R U . . .
C17 C 0.5150(6) 0.4134(3) 0.1392(3) 0.0285(14) Uani 1 1 d . . . . .
C18 C 0.6547(5) 0.3933(3) 0.1304(3) 0.0266(14) Uani 1 1 d . . . . .
H18 H 0.708698 0.345619 0.116549 0.032 Uiso 1 1 calc R U . . .
C19 C 0.4298(6) 0.3769(3) 0.1090(3) 0.0405(17) Uani 1 1 d . . . . .
C20 C 0.4931(6) 0.2915(3) 0.1022(3) 0.0506(19) Uani 1 1 d . . . . .
H20A H 0.498265 0.266592 0.148531 0.076 Uiso 1 1 calc R U . . .
H20B H 0.582142 0.284088 0.073458 0.076 Uiso 1 1 calc R U . . .
H20C H 0.438676 0.269818 0.080199 0.076 Uiso 1 1 calc R U . . .
C21 C 0.2900(6) 0.3854(4) 0.1538(4) 0.072(2) Uani 1 1 d . . . . .
H21A H 0.243030 0.438638 0.154183 0.108 Uiso 1 1 calc R U . . .
H21B H 0.296448 0.365423 0.201574 0.108 Uiso 1 1 calc R U . . .
H21C H 0.241442 0.357480 0.134266 0.108 Uiso 1 1 calc R U . . .
C22 C 0.4196(8) 0.4129(3) 0.0358(4) 0.074(3) Uani 1 1 d . . . . .
H22A H 0.508478 0.407290 0.007159 0.110 Uiso 1 1 calc R U . . .
H22B H 0.375178 0.466357 0.038800 0.110 Uiso 1 1 calc R U . . .
H22C H 0.368671 0.387992 0.014637 0.110 Uiso 1 1 calc R U . . .
C23 C 0.8455(6) 0.4556(3) 0.1316(3) 0.0335(15) Uani 1 1 d . . . . .
C24 C 0.8629(7) 0.5252(3) 0.0838(4) 0.070(2) Uani 1 1 d . . . . .
H24A H 0.804590 0.570345 0.105518 0.104 Uiso 1 1 calc R U . . .
H24B H 0.840283 0.521411 0.038955 0.104 Uiso 1 1 calc R U . . .
H24C H 0.954951 0.528395 0.076195 0.104 Uiso 1 1 calc R U . . .
C25 C 0.9398(6) 0.3854(3) 0.0972(3) 0.0525(19) Uani 1 1 d . . . . .
H25A H 0.918976 0.381691 0.051950 0.079 Uiso 1 1 calc R U . . .
H25B H 0.929230 0.340411 0.127264 0.079 Uiso 1 1 calc R U . . .
H25C H 1.031283 0.389387 0.090598 0.079 Uiso 1 1 calc R U . . .
C26 C 0.8851(6) 0.4616(4) 0.2002(3) 0.056(2) Uani 1 1 d . . . . .
H26A H 0.872363 0.418003 0.231771 0.084 Uiso 1 1 calc R U . . .
H26B H 0.830055 0.507696 0.221549 0.084 Uiso 1 1 calc R U . . .
H26C H 0.978200 0.462964 0.191190 0.084 Uiso 1 1 calc R U . . .
C27 C 0.7664(5) 0.2752(3) 0.2785(3) 0.0306(15) Uani 1 1 d . . . . .
H27 H 0.838643 0.278070 0.241274 0.037 Uiso 1 1 calc R U . . .
C28 C 0.6514(6) 0.2555(3) 0.2734(3) 0.0300(15) Uani 1 1 d . . . . .
H28 H 0.632788 0.242255 0.232197 0.036 Uiso 1 1 calc R U . . .
C29 C 0.5675(6) 0.2586(3) 0.3399(3) 0.0265(14) Uani 1 1 d . . . . .
C30 C 0.6334(5) 0.2826(3) 0.3851(3) 0.0284(14) Uani 1 1 d . . . . .
H30 H 0.598466 0.291857 0.432778 0.034 Uiso 1 1 calc R U . . .
C31 C 0.7567(6) 0.2903(3) 0.3491(3) 0.0317(15) Uani 1 1 d . . . . .
C32 C 0.8730(6) 0.2899(3) 0.3840(3) 0.0377(17) Uani 1 1 d . . . . .
C33 C 0.9781(7) 0.3222(3) 0.3373(4) 0.064(2) Uani 1 1 d . . . . .
H33A H 0.946100 0.376946 0.332070 0.096 Uiso 1 1 calc R U . . .
H33B H 0.999489 0.301306 0.291483 0.096 Uiso 1 1 calc R U . . .
H33C H 1.057447 0.309459 0.357710 0.096 Uiso 1 1 calc R U . . .
C34 C 0.8278(6) 0.3289(3) 0.4518(4) 0.061(2) Uani 1 1 d . . . . .
H34A H 0.761066 0.306540 0.482816 0.091 Uiso 1 1 calc R U . . .
H34B H 0.789506 0.382479 0.442298 0.091 Uiso 1 1 calc R U . . .
H34C H 0.903537 0.322817 0.474165 0.091 Uiso 1 1 calc R U . . .
C35 C 0.9359(6) 0.2059(3) 0.4017(3) 0.053(2) Uani 1 1 d . . . . .
H35A H 0.972460 0.179794 0.358490 0.079 Uiso 1 1 calc R U . . .
H35B H 0.868174 0.182694 0.430610 0.079 Uiso 1 1 calc R U . . .
H35C H 1.006697 0.202065 0.427128 0.079 Uiso 1 1 calc R U . . .
C36 C 0.4538(6) 0.2210(3) 0.3641(3) 0.0296(15) Uani 1 1 d . . . . .
C37 C 0.3529(6) 0.2592(3) 0.4263(3) 0.0415(17) Uani 1 1 d . . . . .
H37A H 0.309405 0.310312 0.411216 0.062 Uiso 1 1 calc R U . . .
H37B H 0.398790 0.261259 0.463676 0.062 Uiso 1 1 calc R U . . .
H37C H 0.286449 0.230250 0.443446 0.062 Uiso 1 1 calc R U . . .
C38 C 0.5133(6) 0.1393(3) 0.3890(3) 0.0381(16) Uani 1 1 d . . . . .
H38A H 0.557282 0.139415 0.427686 0.057 Uiso 1 1 calc R U . . .
H38B H 0.577777 0.113539 0.350486 0.057 Uiso 1 1 calc R U . . .
H38C H 0.442651 0.113007 0.404677 0.057 Uiso 1 1 calc R U . . .
C39 C 0.3810(6) 0.2191(3) 0.3052(3) 0.0479(18) Uani 1 1 d . . . . .
H39A H 0.443168 0.191287 0.267104 0.072 Uiso 1 1 calc R U . . .
H39B H 0.344552 0.270545 0.287864 0.072 Uiso 1 1 calc R U . . .
H39C H 0.309061 0.194183 0.323119 0.072 Uiso 1 1 calc R U . . .
La2 La 0.09583(3) 0.91607(2) 0.21730(2) 0.02065(9) Uani 1 1 d . . . . .
C40 C 0.1481(5) 0.7707(3) 0.1518(3) 0.0228(13) Uani 1 1 d . . . . .
C41 C 0.1670(5) 0.7577(3) 0.2211(3) 0.0235(13) Uani 1 1 d . . . . .
H41 H 0.110916 0.738519 0.259176 0.028 Uiso 1 1 calc R U . . .
C42 C 0.2822(5) 0.7780(3) 0.2244(3) 0.0237(13) Uani 1 1 d . . . . .
H42 H 0.318060 0.774164 0.265042 0.028 Uiso 1 1 calc R U . . .
C43 C 0.3373(6) 0.8052(3) 0.1570(3) 0.0250(14) Uani 1 1 d . . . . .
C44 C 0.2517(5) 0.8012(3) 0.1138(3) 0.0254(14) Uani 1 1 d . . . . .
H44 H 0.262138 0.816961 0.065734 0.030 Uiso 1 1 calc R U . . .
C45 C 0.4779(5) 0.8141(3) 0.1314(3) 0.0240(14) Uani 1 1 d . . . . .
C46 C 0.4897(5) 0.8685(3) 0.0673(3) 0.0373(16) Uani 1 1 d . . . . .
H46A H 0.432875 0.918278 0.078765 0.056 Uiso 1 1 calc R U . . .
H46B H 0.462130 0.850326 0.029561 0.056 Uiso 1 1 calc R U . . .
H46C H 0.581693 0.871827 0.052412 0.056 Uiso 1 1 calc R U . . .
C47 C 0.5313(5) 0.8391(3) 0.1894(3) 0.0368(16) Uani 1 1 d . . . . .
H47A H 0.523616 0.803996 0.230395 0.055 Uiso 1 1 calc R U . . .
H47B H 0.479825 0.889703 0.201908 0.055 Uiso 1 1 calc R U . . .
H47C H 0.624356 0.839586 0.172464 0.055 Uiso 1 1 calc R U . . .
C48 C 0.5652(5) 0.7352(3) 0.1098(3) 0.0384(16) Uani 1 1 d . . . . .
H48A H 0.533576 0.719114 0.072372 0.058 Uiso 1 1 calc R U . . .
H48B H 0.559459 0.698865 0.150099 0.058 Uiso 1 1 calc R U . . .
H48C H 0.657219 0.737862 0.093477 0.058 Uiso 1 1 calc R U . . .
C49 C 0.0631(6) 0.7341(3) 0.1198(3) 0.0288(15) Uani 1 1 d . . . . .
C50 C -0.0619(6) 0.7235(3) 0.1696(3) 0.056(2) Uani 1 1 d . . . . .
H50A H -0.120695 0.772730 0.181295 0.084 Uiso 1 1 calc R U . . .
H50B H -0.038691 0.695192 0.212216 0.084 Uiso 1 1 calc R U . . .
H50C H -0.106757 0.695732 0.147436 0.084 Uiso 1 1 calc R U . . .
C51 C 0.0249(7) 0.7771(3) 0.0534(3) 0.054(2) Uani 1 1 d . . . . .
H51A H 0.104682 0.784086 0.020636 0.082 Uiso 1 1 calc R U . . .
H51B H -0.034532 0.826233 0.064832 0.082 Uiso 1 1 calc R U . . .
H51C H -0.019963 0.748515 0.032067 0.082 Uiso 1 1 calc R U . . .
C52 C 0.1497(6) 0.6552(3) 0.0996(3) 0.0419(17) Uani 1 1 d . . . . .
H52A H 0.175828 0.626014 0.141292 0.063 Uiso 1 1 calc R U . . .
H52B H 0.228900 0.660507 0.065473 0.063 Uiso 1 1 calc R U . . .
H52C H 0.099148 0.629173 0.079395 0.063 Uiso 1 1 calc R U . . .
C53 C 0.1153(5) 1.0595(3) 0.1401(3) 0.0202(13) Uani 1 1 d . . . . .
C54 C -0.0220(5) 1.0724(3) 0.1686(3) 0.0225(13) Uani 1 1 d . . . . .
H54 H -0.069627 1.106616 0.203221 0.027 Uiso 1 1 calc R U . . .
C55 C -0.0766(5) 1.0259(3) 0.1372(3) 0.0208(13) Uani 1 1 d . . . . .
C56 C 0.0297(5) 0.9824(3) 0.0904(3) 0.0233(13) Uani 1 1 d . . . . .
H56 H 0.023057 0.945546 0.062456 0.028 Uiso 1 1 calc R U . . .
C57 C 0.1454(5) 1.0028(3) 0.0922(3) 0.0218(13) Uani 1 1 d . . . . .
H57 H 0.230445 0.982140 0.065726 0.026 Uiso 1 1 calc R U . . .
C58 C 0.1997(5) 1.1131(3) 0.1425(3) 0.0235(13) Uani 1 1 d . . . . .
C59 C 0.1778(6) 1.1736(3) 0.0822(3) 0.0356(16) Uani 1 1 d . . . . .
H59A H 0.083757 1.199273 0.088151 0.053 Uiso 1 1 calc R U . . .
H59B H 0.206683 1.149709 0.037698 0.053 Uiso 1 1 calc R U . . .
H59C H 0.229157 1.210235 0.082601 0.053 Uiso 1 1 calc R U . . .
C60 C 0.1592(6) 1.1534(3) 0.2114(3) 0.0359(16) Uani 1 1 d . . . . .
H60A H 0.175496 1.116315 0.250283 0.054 Uiso 1 1 calc R U . . .
H60B H 0.064994 1.179049 0.218607 0.054 Uiso 1 1 calc R U . . .
H60C H 0.211275 1.190247 0.208929 0.054 Uiso 1 1 calc R U . . .
C61 C 0.3487(5) 1.0739(3) 0.1316(3) 0.0377(16) Uani 1 1 d . . . . .
H61A H 0.375553 1.047833 0.088238 0.056 Uiso 1 1 calc R U . . .
H61B H 0.365662 1.037501 0.170834 0.056 Uiso 1 1 calc R U . . .
H61C H 0.399416 1.111578 0.128753 0.056 Uiso 1 1 calc R U . . .
C62 C -0.2233(5) 1.0380(3) 0.1372(3) 0.0213(13) Uani 1 1 d . . . . .
C63 C -0.2597(5) 1.1045(3) 0.0842(3) 0.0309(15) Uani 1 1 d . . . . .
H63A H -0.245613 1.149826 0.099381 0.046 Uiso 1 1 calc R U . . .
H63B H -0.352709 1.112833 0.081229 0.046 Uiso 1 1 calc R U . . .
H63C H -0.203807 1.093033 0.038349 0.046 Uiso 1 1 calc R U . . .
C64 C -0.3106(5) 1.0593(3) 0.2082(3) 0.0296(14) Uani 1 1 d . . . . .
H64A H -0.292165 1.103787 0.222446 0.044 Uiso 1 1 calc R U . . .
H64B H -0.291784 1.017393 0.242763 0.044 Uiso 1 1 calc R U . . .
H64C H -0.403865 1.070306 0.204650 0.044 Uiso 1 1 calc R U . . .
C65 C -0.2532(5) 0.9691(3) 0.1141(3) 0.0339(15) Uani 1 1 d . . . . .
H65A H -0.347297 0.979961 0.112506 0.051 Uiso 1 1 calc R U . . .
H65B H -0.231262 0.926240 0.147363 0.051 Uiso 1 1 calc R U . . .
H65C H -0.200213 0.957063 0.067757 0.051 Uiso 1 1 calc R U . . .
C66 C 0.1270(6) 0.9334(3) 0.3594(3) 0.0257(14) Uani 1 1 d . . . . .
C67 C 0.0659(5) 0.8743(3) 0.3679(3) 0.0269(14) Uani 1 1 d . . . . .
H67 H 0.106122 0.823877 0.381105 0.032 Uiso 1 1 calc R U . . .
C68 C -0.0656(6) 0.8993(3) 0.3543(3) 0.0273(14) Uani 1 1 d . . . . .
C69 C -0.0817(5) 0.9769(3) 0.3353(3) 0.0268(14) Uani 1 1 d . . . . .
H69 H -0.159235 1.009836 0.323127 0.032 Uiso 1 1 calc R U . . .
C70 C 0.0333(6) 0.9978(3) 0.3372(3) 0.0276(14) Uani 1 1 d . . . . .
H70 H 0.047327 1.046704 0.325587 0.033 Uiso 1 1 calc R U . . .
C71 C 0.2506(6) 0.9354(3) 0.3854(3) 0.0278(14) Uani 1 1 d . . . . .
C72 C 0.3312(6) 0.9842(3) 0.3372(3) 0.054(2) Uani 1 1 d . . . . .
H72A H 0.277790 1.036043 0.334838 0.080 Uiso 1 1 calc R U . . .
H72B H 0.357422 0.965125 0.290456 0.080 Uiso 1 1 calc R U . . .
H72C H 0.410438 0.982707 0.355088 0.080 Uiso 1 1 calc R U . . .
C73 C 0.2032(6) 0.9680(3) 0.4572(3) 0.0519(19) Uani 1 1 d . . . . .
H73A H 0.154687 0.935472 0.489034 0.078 Uiso 1 1 calc R U . . .
H73B H 0.144831 1.018400 0.452975 0.078 Uiso 1 1 calc R U . . .
H73C H 0.279546 0.971139 0.475509 0.078 Uiso 1 1 calc R U . . .
C74 C 0.3406(6) 0.8558(3) 0.3941(3) 0.0411(17) Uani 1 1 d . . . . .
H74A H 0.373140 0.834146 0.348539 0.062 Uiso 1 1 calc R U . . .
H74B H 0.289979 0.823971 0.425519 0.062 Uiso 1 1 calc R U . . .
H74C H 0.415618 0.858753 0.413635 0.062 Uiso 1 1 calc R U . . .
C75 C -0.1737(6) 0.8571(3) 0.3706(3) 0.0254(14) Uani 1 1 d . . . . .
C76 C -0.2817(6) 0.8947(3) 0.4300(3) 0.054(2) Uani 1 1 d . . . . .
H76A H -0.322560 0.946107 0.414222 0.081 Uiso 1 1 calc R U . . .
H76B H -0.242407 0.896092 0.470134 0.081 Uiso 1 1 calc R U . . .
H76C H -0.349189 0.865984 0.443431 0.081 Uiso 1 1 calc R U . . .
C77 C -0.1207(6) 0.7749(3) 0.3949(3) 0.0476(19) Uani 1 1 d . . . . .
H77A H -0.081643 0.773040 0.435864 0.071 Uiso 1 1 calc R U . . .
H77B H -0.053190 0.749294 0.357371 0.071 Uiso 1 1 calc R U . . .
H77C H -0.193385 0.749860 0.407060 0.071 Uiso 1 1 calc R U . . .
C78 C -0.2337(8) 0.8588(3) 0.3071(3) 0.067(2) Uani 1 1 d . . . . .
H78A H -0.163650 0.838744 0.267987 0.100 Uiso 1 1 calc R U . . .
H78B H -0.277908 0.910671 0.294665 0.100 Uiso 1 1 calc R U . . .
H78C H -0.298113 0.828003 0.317784 0.100 Uiso 1 1 calc R U . . .

loop_
_atom_site_aniso_label
_atom_site_aniso_U_11
_atom_site_aniso_U_22
_atom_site_aniso_U_33
_atom_site_aniso_U_23
_atom_site_aniso_U_13
_atom_site_aniso_U_12
La1 0.0208(2) 0.02013(18) 0.0272(2) -0.00378(15) -0.00610(16) -0.00221(15)
C1 0.019(3) 0.019(3) 0.028(4) -0.010(2) -0.004(3) 0.001(2)
C2 0.027(3) 0.021(3) 0.020(3) 0.002(2) -0.003(3) 0.001(3)
C3 0.020(3) 0.022(3) 0.030(4) -0.007(3) -0.007(3) -0.002(2)
C4 0.024(3) 0.021(3) 0.026(4) 0.000(2) -0.008(3) 0.000(3)
C5 0.025(3) 0.019(3) 0.025(3) 0.001(2) -0.004(3) -0.001(3)
C6 0.027(3) 0.034(3) 0.041(4) -0.002(3) -0.011(3) -0.012(3)
C7 0.027(6) 0.051(6) 0.053(7) 0.005(5) -0.009(5) -0.001(5)
C7A 0.036(8) 0.059(8) 0.042(8) 0.005(7) -0.008(7) -0.018(7)
C8 0.024(6) 0.047(7) 0.047(7) -0.011(5) -0.011(5) -0.005(5)
C8A 0.015(7) 0.043(8) 0.069(10) 0.012(7) -0.006(8) 0.001(7)
C9 0.023(6) 0.052(6) 0.047(6) -0.016(5) -0.011(5) 0.007(5)
C9A 0.019(7) 0.054(8) 0.045(8) -0.009(7) -0.011(6) -0.007(6)
C10 0.021(3) 0.021(3) 0.034(4) -0.006(3) -0.010(3) -0.001(3)
C11 0.028(4) 0.033(3) 0.041(4) -0.006(3) -0.010(3) -0.007(3)
C12 0.037(4) 0.032(3) 0.036(4) 0.000(3) -0.010(3) -0.015(3)
C13 0.040(4) 0.028(3) 0.032(4) -0.010(3) -0.011(3) -0.004(3)
C14 0.027(4) 0.034(3) 0.022(4) 0.002(3) -0.001(3) -0.006(3)
C15 0.032(4) 0.022(3) 0.026(4) -0.008(2) -0.003(3) 0.000(3)
C16 0.023(3) 0.033(3) 0.021(3) -0.003(3) -0.005(3) 0.000(3)
C17 0.026(4) 0.041(4) 0.019(3) 0.001(3) -0.011(3) -0.006(3)
C18 0.024(4) 0.026(3) 0.027(4) -0.002(3) -0.006(3) -0.002(3)
C19 0.036(4) 0.034(4) 0.055(5) -0.007(3) -0.021(3) -0.003(3)
C20 0.055(5) 0.039(4) 0.071(6) -0.013(3) -0.031(4) -0.014(3)
C21 0.037(5) 0.073(5) 0.114(8) -0.031(5) -0.013(5) -0.017(4)
C22 0.111(7) 0.052(4) 0.080(6) -0.002(4) -0.075(6) -0.013(5)
C23 0.025(4) 0.042(4) 0.035(4) -0.011(3) -0.003(3) -0.010(3)
C24 0.040(5) 0.079(5) 0.079(6) 0.039(4) -0.004(4) -0.023(4)
C25 0.021(4) 0.069(5) 0.063(5) -0.021(4) 0.004(3) -0.005(3)
C26 0.036(5) 0.079(5) 0.057(5) -0.027(4) -0.017(4) -0.004(4)
C27 0.022(4) 0.017(3) 0.048(4) 0.002(3) -0.003(3) -0.002(3)
C28 0.027(4) 0.020(3) 0.042(4) -0.009(3) 0.001(3) -0.006(3)
C29 0.034(4) 0.016(3) 0.030(4) 0.000(2) -0.008(3) -0.008(3)
C30 0.029(4) 0.021(3) 0.034(4) -0.007(3) -0.007(3) 0.000(3)
C31 0.026(4) 0.022(3) 0.041(4) -0.001(3) -0.005(3) 0.002(3)
C32 0.027(4) 0.036(4) 0.045(5) 0.003(3) -0.013(3) 0.004(3)
C33 0.046(5) 0.062(5) 0.096(7) 0.015(4) -0.040(5) -0.022(4)
C34 0.043(5) 0.065(5) 0.077(6) -0.023(4) -0.040(4) 0.014(4)
C35 0.045(5) 0.037(4) 0.071(6) 0.008(3) -0.021(4) 0.003(3)
C36 0.034(4) 0.030(3) 0.027(4) -0.004(3) -0.001(3) -0.014(3)
C37 0.046(5) 0.043(4) 0.037(4) -0.002(3) 0.000(3) -0.020(3)
C38 0.043(4) 0.032(3) 0.038(4) -0.005(3) -0.001(3) -0.013(3)
C39 0.036(4) 0.056(4) 0.056(5) -0.006(4) -0.009(4) -0.018(3)
La2 0.0197(2) 0.01958(18) 0.0221(2) -0.00139(14) -0.00612(15) -0.00217(15)
C40 0.024(3) 0.021(3) 0.022(3) -0.005(2) -0.006(3) -0.001(3)
C41 0.024(3) 0.017(3) 0.028(4) -0.005(2) -0.002(3) -0.004(2)
C42 0.030(4) 0.021(3) 0.017(3) -0.001(2) -0.008(3) 0.003(3)
C43 0.031(4) 0.017(3) 0.021(3) -0.001(2) -0.006(3) 0.003(3)
C44 0.025(3) 0.018(3) 0.033(4) -0.006(2) -0.011(3) 0.001(3)
C45 0.020(3) 0.025(3) 0.029(4) 0.000(3) -0.011(3) -0.004(3)
C46 0.024(4) 0.045(4) 0.041(4) -0.001(3) -0.005(3) -0.007(3)
C47 0.029(4) 0.039(4) 0.041(4) 0.001(3) -0.007(3) -0.006(3)
C48 0.025(4) 0.036(3) 0.049(4) -0.007(3) -0.005(3) 0.001(3)
C49 0.034(4) 0.026(3) 0.027(4) -0.001(3) -0.013(3) -0.003(3)
C50 0.034(4) 0.071(5) 0.073(6) -0.026(4) -0.008(4) -0.024(4)
C51 0.076(6) 0.038(4) 0.069(6) 0.005(3) -0.051(4) -0.022(4)
C52 0.041(4) 0.030(3) 0.061(5) -0.018(3) -0.018(3) -0.007(3)
C53 0.016(3) 0.018(3) 0.029(3) 0.003(2) -0.008(2) -0.006(2)
C54 0.024(3) 0.016(3) 0.025(3) -0.001(2) -0.005(3) -0.001(2)
C55 0.019(3) 0.018(3) 0.026(3) 0.003(2) -0.007(2) -0.005(2)
C56 0.024(3) 0.023(3) 0.019(3) -0.002(2) -0.007(2) 0.005(3)
C57 0.020(3) 0.022(3) 0.019(3) -0.002(2) -0.003(2) 0.001(2)
C58 0.020(3) 0.021(3) 0.030(4) -0.001(2) -0.008(3) -0.004(2)
C59 0.036(4) 0.037(3) 0.037(4) 0.007(3) -0.012(3) -0.014(3)
C60 0.041(4) 0.038(4) 0.037(4) 0.000(3) -0.011(3) -0.022(3)
C61 0.024(4) 0.035(3) 0.058(5) 0.001(3) -0.015(3) -0.010(3)
C62 0.014(3) 0.017(3) 0.034(4) -0.003(2) -0.007(2) -0.003(2)
C63 0.021(3) 0.030(3) 0.039(4) 0.002(3) -0.012(3) 0.000(3)
C64 0.018(3) 0.036(3) 0.035(4) 0.002(3) -0.007(3) -0.008(3)
C65 0.024(4) 0.034(3) 0.047(4) -0.004(3) -0.012(3) -0.009(3)
C66 0.030(4) 0.029(3) 0.019(3) -0.008(2) -0.008(3) -0.003(3)
C67 0.031(4) 0.027(3) 0.021(4) -0.004(2) 0.001(3) -0.009(3)
C68 0.023(3) 0.035(3) 0.019(3) -0.002(3) 0.001(3) -0.002(3)
C69 0.024(4) 0.026(3) 0.027(4) -0.003(3) -0.008(3) 0.002(3)
C70 0.045(4) 0.019(3) 0.015(3) 0.001(2) -0.006(3) -0.003(3)
C71 0.029(4) 0.031(3) 0.026(4) -0.001(3) -0.012(3) -0.008(3)
C72 0.035(4) 0.060(4) 0.067(6) 0.015(4) -0.025(4) -0.009(4)
C73 0.059(5) 0.060(4) 0.041(5) -0.016(3) -0.025(4) -0.005(4)
C74 0.037(4) 0.038(4) 0.051(5) -0.008(3) -0.020(3) -0.003(3)
C75 0.029(4) 0.026(3) 0.020(4) 0.000(3) -0.002(3) -0.008(3)
C76 0.038(5) 0.054(4) 0.065(5) -0.025(4) 0.017(4) -0.016(4)
C77 0.036(4) 0.037(4) 0.068(5) 0.006(3) 0.000(4) -0.019(3)
C78 0.113(7) 0.059(5) 0.053(5) 0.010(4) -0.039(5) -0.050(5)

loop_
_atom_type_symbol
_atom_type_description
_atom_type_scat_dispersion_real
_atom_type_scat_dispersion_imag
_atom_type_scat_source
C C 0.0033 0.0016 'International Tables Vol C Tables 4.2.6.8 and 6.1.1.4'
H H 0.0000 0.0000 'International Tables Vol C Tables 4.2.6.8 and 6.1.1.4'
La La -0.2871 2.4523 'International Tables Vol C Tables 4.2.6.8 and 6.1.1.4'

loop_
_geom_angle_atom_site_label_1
_geom_angle_atom_site_label_2
_geom_angle_atom_site_label_3
_geom_angle
_geom_angle_site_symmetry_1
_geom_angle_site_symmetry_3
_geom_angle_publ_flag
C1 La1 C2 27.77(14) . . ?
C1 La1 C3 46.65(15) . . ?
C1 La1 C18 131.86(14) . . ?
C1 La1 C29 105.30(15) . . ?
C3 La1 C2 27.91(13) . . ?
C3 La1 C18 130.11(15) . . ?
C4 La1 C1 46.96(15) . . ?
C4 La1 C2 46.14(14) . . ?
C4 La1 C3 28.52(13) . . ?
C4 La1 C14 130.40(16) . . ?
C4 La1 C16 123.41(14) . . ?
C4 La1 C18 157.67(15) . . ?
C4 La1 C27 111.40(16) . . ?
C4 La1 C29 97.84(15) . . ?
C5 La1 C1 28.76(13) . . ?
C5 La1 C2 46.39(14) . . ?
C5 La1 C3 47.19(15) . . ?
C5 La1 C4 28.75(14) . . ?
C5 La1 C14 148.83(14) . . ?
C5 La1 C16 115.04(15) . . ?
C5 La1 C18 160.12(15) . . ?
C5 La1 C27 119.31(16) . . ?
C5 La1 C28 114.06(15) . . ?
C5 La1 C29 85.73(15) . . ?
C14 La1 C1 125.26(14) . . ?
C14 La1 C2 102.75(15) . . ?
C14 La1 C3 104.46(15) . . ?
C14 La1 C18 27.50(14) . . ?
C14 La1 C29 125.44(15) . . ?
C15 La1 C1 95.94(15) . . ?
C15 La1 C2 75.50(14) . . ?
C15 La1 C3 85.32(15) . . ?
C15 La1 C4 113.84(15) . . ?
C15 La1 C5 121.62(14) . . ?
C15 La1 C14 29.38(14) . . ?
C15 La1 C16 28.91(15) . . ?
C15 La1 C18 45.95(14) . . ?
C15 La1 C27 117.06(16) . . ?
C15 La1 C28 122.48(16) . . ?
C15 La1 C29 148.29(15) . . ?
C16 La1 C1 86.31(15) . . ?
C16 La1 C2 77.41(14) . . ?
C16 La1 C3 98.34(15) . . ?
C16 La1 C14 47.72(15) . . ?
C16 La1 C18 45.77(14) . . ?
C16 La1 C29 128.46(16) . . ?
C18 La1 C2 119.94(14) . . ?
C27 La1 C1 146.92(16) . . ?
C27 La1 C2 156.46(16) . . ?
C27 La1 C3 129.20(16) . . ?
C27 La1 C14 87.68(16) . . ?
C27 La1 C16 123.64(16) . . ?
C27 La1 C18 78.38(16) . . ?
C27 La1 C29 46.60(16) . . ?
C28 La1 C1 132.04(15) . . ?
C28 La1 C2 159.32(15) . . ?
C28 La1 C3 148.73(16) . . ?
C28 La1 C4 121.87(16) . . ?
C28 La1 C14 97.10(16) . . ?
C28 La1 C16 112.93(16) . . ?
C28 La1 C18 76.60(16) . . ?
C28 La1 C27 28.70(15) . . ?
C28 La1 C29 28.40(14) . . ?
C29 La1 C2 131.24(15) . . ?
C29 La1 C3 126.35(15) . . ?
C29 La1 C18 103.01(15) . . ?
C2 C1 La1 77.8(3) . . ?
C2 C1 C5 106.5(5) . . ?
C2 C1 C6 126.5(5) . . ?
C5 C1 La1 70.8(3) . . ?
C5 C1 C6 125.9(5) . . ?
C6 C1 La1 125.9(3) . . ?
La1 C2 H2 116.9 . . ?
C1 C2 La1 74.4(3) . . ?
C1 C2 H2 125.1 . . ?
C1 C2 C3 109.9(5) . . ?
C3 C2 La1 75.4(3) . . ?
C3 C2 H2 125.1 . . ?
C2 C3 La1 76.7(3) . . ?
C2 C3 C4 105.5(5) . . ?
C2 C3 C10 125.6(5) . . ?
C4 C3 La1 70.7(3) . . ?
C4 C3 C10 126.0(5) . . ?
C10 C3 La1 132.6(3) . . ?
La1 C4 H4 111.5 . . ?
C3 C4 La1 80.8(3) . . ?
C3 C4 H4 125.2 . . ?
C5 C4 La1 74.7(3) . . ?
C5 C4 C3 109.5(5) . . ?
C5 C4 H4 125.2 . . ?
La1 C5 H5 110.0 . . ?
C1 C5 La1 80.4(3) . . ?
C1 C5 H5 125.7 . . ?
C4 C5 La1 76.5(3) . . ?
C4 C5 C1 108.5(5) . . ?
C4 C5 H5 125.7 . . ?
C1 C6 C7A 101.4(7) . . ?
C1 C6 C8 114.0(6) . . ?
C1 C6 C9 102.8(5) . . ?
C7 C6 C1 118.2(6) . . ?
C7 C6 C8 111.1(7) . . ?
C7 C6 C9 105.3(7) . . ?
C8 C6 C9 103.4(6) . . ?
C8A C6 C1 112.0(8) . . ?
C8A C6 C7A 106.4(10) . . ?
C8A C6 C9A 118.8(10) . . ?
C9A C6 C1 110.7(7) . . ?
C9A C6 C7A 105.7(9) . . ?
C6 C7 H7A 109.5 . . ?
C6 C7 H7B 109.5 . . ?
C6 C7 H7C 109.5 . . ?
H7A C7 H7B 109.5 . . ?
H7A C7 H7C 109.5 . . ?
H7B C7 H7C 109.5 . . ?
C6 C7A H7AA 109.5 . . ?
C6 C7A H7AB 109.5 . . ?
C6 C7A H7AC 109.5 . . ?
H7AA C7A H7AB 109.5 . . ?
H7AA C7A H7AC 109.5 . . ?
H7AB C7A H7AC 109.5 . . ?
C6 C8 H8A 109.5 . . ?
C6 C8 H8B 109.5 . . ?
C6 C8 H8C 109.5 . . ?
H8A C8 H8B 109.5 . . ?
H8A C8 H8C 109.5 . . ?
H8B C8 H8C 109.5 . . ?
C6 C8A H8AA 109.5 . . ?
C6 C8A H8AB 109.5 . . ?
C6 C8A H8AC 109.5 . . ?
H8AA C8A H8AB 109.5 . . ?
H8AA C8A H8AC 109.5 . . ?
H8AB C8A H8AC 109.5 . . ?
C6 C9 H9A 109.5 . . ?
C6 C9 H9B 109.5 . . ?
C6 C9 H9C 109.5 . . ?
H9A C9 H9B 109.5 . . ?
H9A C9 H9C 109.5 . . ?
H9B C9 H9C 109.5 . . ?
C6 C9A H9AA 109.5 . . ?
C6 C9A H9AB 109.5 . . ?
C6 C9A H9AC 109.5 . . ?
H9AA C9A H9AB 109.5 . . ?
H9AA C9A H9AC 109.5 . . ?
H9AB C9A H9AC 109.5 . . ?
C3 C10 C11 111.9(4) . . ?
C3 C10 C12 112.6(4) . . ?
C3 C10 C13 106.4(5) . . ?
C11 C10 C13 107.6(4) . . ?
C12 C10 C11 109.9(5) . . ?
C12 C10 C13 108.2(4) . . ?
C10 C11 H11A 109.5 . . ?
C10 C11 H11B 109.5 . . ?
C10 C11 H11C 109.5 . . ?
H11A C11 H11B 109.5 . . ?
H11A C11 H11C 109.5 . . ?
H11B C11 H11C 109.5 . . ?
C10 C12 H12A 109.5 . . ?
C10 C12 H12B 109.5 . . ?
C10 C12 H12C 109.5 . . ?
H12A C12 H12B 109.5 . . ?
H12A C12 H12C 109.5 . . ?
H12B C12 H12C 109.5 . . ?
C10 C13 H13A 109.5 . . ?
C10 C13 H13B 109.5 . . ?
C10 C13 H13C 109.5 . . ?
H13A C13 H13B 109.5 . . ?
H13A C13 H13C 109.5 . . ?
H13B C13 H13C 109.5 . . ?
C15 C14 La1 71.3(3) . . ?
C15 C14 C23 126.6(5) . . ?
C18 C14 La1 79.2(3) . . ?
C18 C14 C15 105.0(5) . . ?
C18 C14 C23 127.9(5) . . ?
C23 C14 La1 120.7(4) . . ?
La1 C15 H15 109.5 . . ?
C14 C15 La1 79.3(3) . . ?
C14 C15 H15 125.4 . . ?
C16 C15 La1 78.3(3) . . ?
C16 C15 C14 109.2(5) . . ?
C16 C15 H15 125.4 . . ?
La1 C16 H16 112.5 . . ?
C15 C16 La1 72.8(3) . . ?
C15 C16 H16 125.7 . . ?
C15 C16 C17 108.5(5) . . ?
C17 C16 La1 81.3(3) . . ?
C17 C16 H16 125.7 . . ?
C16 C17 La1 70.5(3) . . ?
C16 C17 C19 124.5(5) . . ?
C18 C17 La1 75.0(3) . . ?
C18 C17 C16 105.2(5) . . ?
C18 C17 C19 127.4(5) . . ?
C19 C17 La1 133.9(4) . . ?
La1 C18 H18 116.9 . . ?
C14 C18 La1 73.3(3) . . ?
C14 C18 C17 112.2(5) . . ?
C14 C18 H18 123.9 . . ?
C17 C18 La1 77.4(3) . . ?
C17 C18 H18 123.9 . . ?
C17 C19 C20 111.1(5) . . ?
C17 C19 C21 112.7(5) . . ?
C17 C19 C22 108.5(5) . . ?
C21 C19 C20 107.4(5) . . ?
C22 C19 C20 107.6(5) . . ?
C22 C19 C21 109.4(6) . . ?
C19 C20 H20A 109.5 . . ?
C19 C20 H20B 109.5 . . ?
C19 C20 H20C 109.5 . . ?
H20A C20 H20B 109.5 . . ?
H20A C20 H20C 109.5 . . ?
H20B C20 H20C 109.5 . . ?
C19 C21 H21A 109.5 . . ?
C19 C21 H21B 109.5 . . ?
C19 C21 H21C 109.5 . . ?
H21A C21 H21B 109.5 . . ?
H21A C21 H21C 109.5 . . ?
H21B C21 H21C 109.5 . . ?
C19 C22 H22A 109.5 . . ?
C19 C22 H22B 109.5 . . ?
C19 C22 H22C 109.5 . . ?
H22A C22 H22B 109.5 . . ?
H22A C22 H22C 109.5 . . ?
H22B C22 H22C 109.5 . . ?
C14 C23 C24 109.6(5) . . ?
C14 C23 C25 111.5(5) . . ?
C14 C23 C26 110.4(5) . . ?
C24 C23 C25 108.7(5) . . ?
C26 C23 C24 108.5(6) . . ?
C26 C23 C25 108.0(5) . . ?
C23 C24 H24A 109.5 . . ?
C23 C24 H24B 109.5 . . ?
C23 C24 H24C 109.5 . . ?
H24A C24 H24B 109.5 . . ?
H24A C24 H24C 109.5 . . ?
H24B C24 H24C 109.5 . . ?
C23 C25 H25A 109.5 . . ?
C23 C25 H25B 109.5 . . ?
C23 C25 H25C 109.5 . . ?
H25A C25 H25B 109.5 . . ?
H25A C25 H25C 109.5 . . ?
H25B C25 H25C 109.5 . . ?
C23 C26 H26A 109.5 . . ?
C23 C26 H26B 109.5 . . ?
C23 C26 H26C 109.5 . . ?
H26A C26 H26B 109.5 . . ?
H26A C26 H26C 109.5 . . ?
H26B C26 H26C 109.5 . . ?
La1 C27 H27 110.0 . . ?
C28 C27 La1 74.7(3) . . ?
C28 C27 H27 125.8 . . ?
C28 C27 C31 108.4(5) . . ?
C31 C27 La1 82.1(3) . . ?
C31 C27 H27 125.8 . . ?
La1 C28 H28 109.5 . . ?
C27 C28 La1 76.6(3) . . ?
C27 C28 H28 125.7 . . ?
C27 C28 C29 108.6(5) . . ?
C29 C28 La1 81.0(3) . . ?
C29 C28 H28 125.7 . . ?
C28 C29 La1 70.6(3) . . ?
C28 C29 C30 106.3(5) . . ?
C28 C29 C36 126.5(5) . . ?
C30 C29 La1 78.4(3) . . ?
C30 C29 C36 124.6(5) . . ?
C36 C29 La1 130.6(4) . . ?
La1 C30 H30 116.5 . . ?
C29 C30 La1 73.9(3) . . ?
C29 C30 H30 125.1 . . ?
C31 C30 La1 76.4(3) . . ?
C31 C30 C29 109.9(5) . . ?
C31 C30 H30 125.1 . . ?
C27 C31 La1 69.7(3) . . ?
C27 C31 C32 126.1(5) . . ?
C30 C31 La1 76.8(3) . . ?
C30 C31 C27 106.8(6) . . ?
C30 C31 C32 124.5(6) . . ?
C32 C31 La1 133.2(4) . . ?
C31 C32 C35 105.6(5) . . ?
C33 C32 C31 113.6(5) . . ?
C33 C32 C34 109.7(6) . . ?
C33 C32 C35 107.7(5) . . ?
C34 C32 C31 112.5(5) . . ?
C34 C32 C35 107.4(5) . . ?
C32 C33 H33A 109.5 . . ?
C32 C33 H33B 109.5 . . ?
C32 C33 H33C 109.5 . . ?
H33A C33 H33B 109.5 . . ?
H33A C33 H33C 109.5 . . ?
H33B C33 H33C 109.5 . . ?
C32 C34 H34A 109.5 . . ?
C32 C34 H34B 109.5 . . ?
C32 C34 H34C 109.5 . . ?
H34A C34 H34B 109.5 . . ?
H34A C34 H34C 109.5 . . ?
H34B C34 H34C 109.5 . . ?
C32 C35 H35A 109.5 . . ?
C32 C35 H35B 109.5 . . ?
C32 C35 H35C 109.5 . . ?
H35A C35 H35B 109.5 . . ?
H35A C35 H35C 109.5 . . ?
H35B C35 H35C 109.5 . . ?
C29 C36 C37 112.0(5) . . ?
C29 C36 C38 107.2(5) . . ?
C29 C36 C39 112.4(5) . . ?
C37 C36 C38 107.7(5) . . ?
C39 C36 C37 109.1(5) . . ?
C39 C36 C38 108.3(5) . . ?
C36 C37 H37A 109.5 . . ?
C36 C37 H37B 109.5 . . ?
C36 C37 H37C 109.5 . . ?
H37A C37 H37B 109.5 . . ?
H37A C37 H37C 109.5 . . ?
H37B C37 H37C 109.5 . . ?
C36 C38 H38A 109.5 . . ?
C36 C38 H38B 109.5 . . ?
C36 C38 H38C 109.5 . . ?
H38A C38 H38B 109.5 . . ?
H38A C38 H38C 109.5 . . ?
H38B C38 H38C 109.5 . . ?
C36 C39 H39A 109.5 . . ?
C36 C39 H39B 109.5 . . ?
C36 C39 H39C 109.5 . . ?
H39A C39 H39B 109.5 . . ?
H39A C39 H39C 109.5 . . ?
H39B C39 H39C 109.5 . . ?
C41 La2 C43 46.81(15) . . ?
C41 La2 C53 148.54(15) . . ?
C41 La2 C55 130.55(15) . . ?
C41 La2 C66 97.92(15) . . ?
C41 La2 C67 77.48(15) . . ?
C41 La2 C68 86.00(15) . . ?
C42 La2 C41 28.74(14) . . ?
C42 La2 C43 28.46(13) . . ?
C42 La2 C53 131.70(15) . . ?
C42 La2 C55 148.64(15) . . ?
C42 La2 C56 121.55(14) . . ?
C42 La2 C57 113.93(15) . . ?
C42 La2 C66 85.97(14) . . ?
C42 La2 C67 76.41(15) . . ?
C42 La2 C68 96.74(15) . . ?
C42 La2 C70 114.59(15) . . ?
C43 La2 C66 105.30(15) . . ?
C53 La2 C43 105.46(15) . . ?
C53 La2 C66 105.12(14) . . ?
C53 La2 C67 130.36(14) . . ?
C55 La2 C43 125.21(14) . . ?
C55 La2 C53 46.48(14) . . ?
C55 La2 C66 125.38(14) . . ?
C55 La2 C67 131.36(15) . . ?
C56 La2 C41 112.98(15) . . ?
C56 La2 C43 96.60(14) . . ?
C56 La2 C53 46.99(15) . . ?
C56 La2 C55 28.62(13) . . ?
C56 La2 C57 28.79(14) . . ?
C56 La2 C66 149.10(14) . . ?
C56 La2 C67 159.44(15) . . ?
C56 La2 C68 131.70(15) . . ?
C56 La2 C70 122.05(14) . . ?
C57 La2 C41 121.30(15) . . ?
C57 La2 C43 85.48(14) . . ?
C57 La2 C53 28.49(13) . . ?
C57 La2 C55 46.99(14) . . ?
C57 La2 C66 131.03(15) . . ?
C57 La2 C67 157.98(15) . . ?
C57 La2 C68 149.32(14) . . ?
C57 La2 C70 113.76(15) . . ?
C67 La2 C43 103.07(15) . . ?
C67 La2 C66 27.27(14) . . ?
C68 La2 C43 125.20(14) . . ?
C68 La2 C53 125.43(14) . . ?
C68 La2 C55 105.59(15) . . ?
C68 La2 C66 46.97(16) . . ?
C68 La2 C67 28.36(14) . . ?
C69 La2 C41 114.67(15) . . ?
C69 La2 C42 122.17(15) . . ?
C69 La2 C43 149.02(15) . . ?
C69 La2 C53 96.75(15) . . ?
C69 La2 C55 85.76(15) . . ?
C69 La2 C56 114.38(15) . . ?
C69 La2 C57 122.12(14) . . ?
C69 La2 C66 46.99(15) . . ?
C69 La2 C67 46.08(14) . . ?
C69 La2 C68 28.68(13) . . ?
C69 La2 C70 28.72(15) . . ?
C70 La2 C41 123.18(15) . . ?
C70 La2 C43 131.48(16) . . ?
C70 La2 C53 85.27(15) . . ?
C70 La2 C55 96.76(14) . . ?
C70 La2 C66 28.62(13) . . ?
C70 La2 C67 45.82(14) . . ?
C70 La2 C68 47.34(16) . . ?
C41 C40 La2 69.5(3) . . ?
C41 C40 C49 125.3(5) . . ?
C44 C40 La2 77.7(3) . . ?
C44 C40 C41 106.5(5) . . ?
C44 C40 C49 125.1(5) . . ?
C49 C40 La2 133.4(3) . . ?
La2 C41 H41 109.4 . . ?
C40 C41 La2 82.6(3) . . ?
C40 C41 H41 125.9 . . ?
C42 C41 La2 75.0(3) . . ?
C42 C41 C40 108.3(5) . . ?
C42 C41 H41 125.9 . . ?
La2 C42 H42 109.3 . . ?
C41 C42 La2 76.3(3) . . ?
C41 C42 H42 125.4 . . ?
C41 C42 C43 109.1(5) . . ?
C43 C42 La2 81.6(3) . . ?
C43 C42 H42 125.4 . . ?
C42 C43 La2 70.0(3) . . ?
C42 C43 C45 127.2(5) . . ?
C44 C43 La2 79.0(3) . . ?
C44 C43 C42 105.6(5) . . ?
C44 C43 C45 124.8(5) . . ?
C45 C43 La2 129.6(3) . . ?
La2 C44 H44 117.8 . . ?
C40 C44 La2 75.2(3) . . ?
C40 C44 H44 124.8 . . ?
C43 C44 La2 73.9(3) . . ?
C43 C44 C40 110.4(5) . . ?
C43 C44 H44 124.8 . . ?
C43 C45 C47 111.7(5) . . ?
C43 C45 C48 106.4(4) . . ?
C46 C45 C43 112.5(4) . . ?
C46 C45 C47 109.8(5) . . ?
C46 C45 C48 107.6(5) . . ?
C47 C45 C48 108.6(4) . . ?
C45 C46 H46A 109.5 . . ?
C45 C46 H46B 109.5 . . ?
C45 C46 H46C 109.5 . . ?
H46A C46 H46B 109.5 . . ?
H46A C46 H46C 109.5 . . ?
H46B C46 H46C 109.5 . . ?
C45 C47 H47A 109.5 . . ?
C45 C47 H47B 109.5 . . ?
C45 C47 H47C 109.5 . . ?
H47A C47 H47B 109.5 . . ?
H47A C47 H47C 109.5 . . ?
H47B C47 H47C 109.5 . . ?
C45 C48 H48A 109.5 . . ?
C45 C48 H48B 109.5 . . ?
C45 C48 H48C 109.5 . . ?
H48A C48 H48B 109.5 . . ?
H48A C48 H48C 109.5 . . ?
H48B C48 H48C 109.5 . . ?
C40 C49 C52 106.3(5) . . ?
C50 C49 C40 113.9(5) . . ?
C50 C49 C51 108.6(5) . . ?
C50 C49 C52 107.8(5) . . ?
C51 C49 C40 112.6(5) . . ?
C51 C49 C52 107.4(5) . . ?
C49 C50 H50A 109.5 . . ?
C49 C50 H50B 109.5 . . ?
C49 C50 H50C 109.5 . . ?
H50A C50 H50B 109.5 . . ?
H50A C50 H50C 109.5 . . ?
H50B C50 H50C 109.5 . . ?
C49 C51 H51A 109.5 . . ?
C49 C51 H51B 109.5 . . ?
C49 C51 H51C 109.5 . . ?
H51A C51 H51B 109.5 . . ?
H51A C51 H51C 109.5 . . ?
H51B C51 H51C 109.5 . . ?
C49 C52 H52A 109.5 . . ?
C49 C52 H52B 109.5 . . ?
C49 C52 H52C 109.5 . . ?
H52A C52 H52B 109.5 . . ?
H52A C52 H52C 109.5 . . ?
H52B C52 H52C 109.5 . . ?
C54 C53 La2 77.5(3) . . ?
C54 C53 C58 124.8(4) . . ?
C57 C53 La2 70.8(3) . . ?
C57 C53 C54 106.6(5) . . ?
C57 C53 C58 125.7(5) . . ?
C58 C53 La2 131.9(3) . . ?
La2 C54 H54 117.3 . . ?
C53 C54 La2 74.7(3) . . ?
C53 C54 H54 125.5 . . ?
C53 C54 C55 109.0(4) . . ?
C55 C54 La2 74.4(3) . . ?
C55 C54 H54 125.5 . . ?
C54 C55 La2 77.7(3) . . ?
C54 C55 C56 106.6(5) . . ?
C54 C55 C62 125.0(4) . . ?
C56 C55 La2 70.9(3) . . ?
C56 C55 C62 125.9(5) . . ?
C62 C55 La2 130.5(3) . . ?
La2 C56 H56 110.7 . . ?
C55 C56 La2 80.5(3) . . ?
C55 C56 H56 125.6 . . ?
C57 C56 La2 75.8(3) . . ?
C57 C56 C55 108.7(5) . . ?
C57 C56 H56 125.6 . . ?
La2 C57 H57 110.9 . . ?
C53 C57 La2 80.7(3) . . ?
C53 C57 H57 125.5 . . ?
C56 C57 La2 75.4(3) . . ?
C56 C57 C53 109.0(5) . . ?
C56 C57 H57 125.5 . . ?
C53 C58 C59 106.9(4) . . ?
C53 C58 C60 112.5(5) . . ?
C53 C58 C61 112.6(4) . . ?
C59 C58 C60 107.9(4) . . ?
C61 C58 C59 108.1(5) . . ?
C61 C58 C60 108.6(5) . . ?
C58 C59 H59A 109.5 . . ?
C58 C59 H59B 109.5 . . ?
C58 C59 H59C 109.5 . . ?
H59A C59 H59B 109.5 . . ?
H59A C59 H59C 109.5 . . ?
H59B C59 H59C 109.5 . . ?
C58 C60 H60A 109.5 . . ?
C58 C60 H60B 109.5 . . ?
C58 C60 H60C 109.5 . . ?
H60A C60 H60B 109.5 . . ?
H60A C60 H60C 109.5 . . ?
H60B C60 H60C 109.5 . . ?
C58 C61 H61A 109.5 . . ?
C58 C61 H61B 109.5 . . ?
C58 C61 H61C 109.5 . . ?
H61A C61 H61B 109.5 . . ?
H61A C61 H61C 109.5 . . ?
H61B C61 H61C 109.5 . . ?
C55 C62 C63 106.9(4) . . ?
C55 C62 C64 112.5(4) . . ?
C55 C62 C65 111.9(4) . . ?
C64 C62 C63 107.5(4) . . ?
C65 C62 C63 108.2(4) . . ?
C65 C62 C64 109.7(4) . . ?
C62 C63 H63A 109.5 . . ?
C62 C63 H63B 109.5 . . ?
C62 C63 H63C 109.5 . . ?
H63A C63 H63B 109.5 . . ?
H63A C63 H63C 109.5 . . ?
H63B C63 H63C 109.5 . . ?
C62 C64 H64A 109.5 . . ?
C62 C64 H64B 109.5 . . ?
C62 C64 H64C 109.5 . . ?
H64A C64 H64B 109.5 . . ?
H64A C64 H64C 109.5 . . ?
H64B C64 H64C 109.5 . . ?
C62 C65 H65A 109.5 . . ?
C62 C65 H65B 109.5 . . ?
C62 C65 H65C 109.5 . . ?
H65A C65 H65B 109.5 . . ?
H65A C65 H65C 109.5 . . ?
H65B C65 H65C 109.5 . . ?
C67 C66 La2 76.1(3) . . ?
C67 C66 C70 105.4(5) . . ?
C67 C66 C71 127.6(5) . . ?
C70 C66 La2 70.2(3) . . ?
C70 C66 C71 125.4(5) . . ?
C71 C66 La2 129.6(4) . . ?
La2 C67 H67 116.7 . . ?
C66 C67 La2 76.7(3) . . ?
C66 C67 H67 124.3 . . ?
C66 C67 C68 111.4(5) . . ?
C68 C67 La2 74.0(3) . . ?
C68 C67 H67 124.3 . . ?
C67 C68 La2 77.6(3) . . ?
C67 C68 C75 128.0(5) . . ?
C69 C68 La2 71.6(3) . . ?
C69 C68 C67 104.5(5) . . ?
C69 C68 C75 126.4(5) . . ?
C75 C68 La2 124.5(4) . . ?
La2 C69 H69 111.2 . . ?
C68 C69 La2 79.7(3) . . ?
C68 C69 H69 125.1 . . ?
C70 C69 La2 76.3(3) . . ?
C70 C69 C68 109.8(5) . . ?
C70 C69 H69 125.1 . . ?
La2 C70 H70 110.7 . . ?
C66 C70 La2 81.2(3) . . ?
C66 C70 H70 125.5 . . ?
C69 C70 La2 75.0(3) . . ?
C69 C70 C66 108.9(5) . . ?
C69 C70 H70 125.5 . . ?
C66 C71 C73 106.8(5) . . ?
C66 C71 C74 111.6(5) . . ?
C72 C71 C66 112.3(5) . . ?
C72 C71 C73 109.3(5) . . ?
C72 C71 C74 108.7(5) . . ?
C73 C71 C74 108.2(5) . . ?
C71 C72 H72A 109.5 . . ?
C71 C72 H72B 109.5 . . ?
C71 C72 H72C 109.5 . . ?
H72A C72 H72B 109.5 . . ?
H72A C72 H72C 109.5 . . ?
H72B C72 H72C 109.5 . . ?
C71 C73 H73A 109.5 . . ?
C71 C73 H73B 109.5 . . ?
C71 C73 H73C 109.5 . . ?
H73A C73 H73B 109.5 . . ?
H73A C73 H73C 109.5 . . ?
H73B C73 H73C 109.5 . . ?
C71 C74 H74A 109.5 . . ?
C71 C74 H74B 109.5 . . ?
C71 C74 H74C 109.5 . . ?
H74A C74 H74B 109.5 . . ?
H74A C74 H74C 109.5 . . ?
H74B C74 H74C 109.5 . . ?
C68 C75 C76 108.5(4) . . ?
C68 C75 C77 111.4(5) . . ?
C68 C75 C78 111.0(5) . . ?
C77 C75 C76 107.9(5) . . ?
C78 C75 C76 109.3(5) . . ?
C78 C75 C77 108.6(5) . . ?
C75 C76 H76A 109.5 . . ?
C75 C76 H76B 109.5 . . ?
C75 C76 H76C 109.5 . . ?
H76A C76 H76B 109.5 . . ?
H76A C76 H76C 109.5 . . ?
H76B C76 H76C 109.5 . . ?
C75 C77 H77A 109.5 . . ?
C75 C77 H77B 109.5 . . ?
C75 C77 H77C 109.5 . . ?
H77A C77 H77B 109.5 . . ?
H77A C77 H77C 109.5 . . ?
H77B C77 H77C 109.5 . . ?
C75 C78 H78A 109.5 . . ?
C75 C78 H78B 109.5 . . ?
C75 C78 H78C 109.5 . . ?
H78A C78 H78B 109.5 . . ?
H78A C78 H78C 109.5 . . ?
H78B C78 H78C 109.5 . . ?

loop_
_geom_bond_atom_site_label_1
_geom_bond_atom_site_label_2
_geom_bond_distance
_geom_bond_site_symmetry_2
_geom_bond_publ_flag
La1 C1 2.917(5) . ?
La1 C2 2.961(5) . ?
La1 C3 2.945(5) . ?
La1 C4 2.815(5) . ?
La1 C5 2.793(5) . ?
La1 C14 2.879(5) . ?
La1 C15 2.775(5) . ?
La1 C16 2.846(5) . ?
La1 C18 2.952(5) . ?
La1 C27 2.833(5) . ?
La1 C28 2.810(5) . ?
La1 C29 2.941(5) . ?
C1 C2 1.411(7) . ?
C1 C5 1.423(7) . ?
C1 C6 1.533(7) . ?
C2 H2 0.9500 . ?
C2 C3 1.424(7) . ?
C3 C4 1.424(7) . ?
C3 C10 1.515(7) . ?
C4 H4 0.9500 . ?
C4 C5 1.393(7) . ?
C5 H5 0.9500 . ?
C6 C7 1.482(10) . ?
C6 C7A 1.608(12) . ?
C6 C8 1.541(10) . ?
C6 C8A 1.447(13) . ?
C6 C9 1.622(9) . ?
C6 C9A 1.488(12) . ?
C7 H7A 0.9800 . ?
C7 H7B 0.9800 . ?
C7 H7C 0.9800 . ?
C7A H7AA 0.9800 . ?
C7A H7AB 0.9800 . ?
C7A H7AC 0.9800 . ?
C8 H8A 0.9800 . ?
C8 H8B 0.9800 . ?
C8 H8C 0.9800 . ?
C8A H8AA 0.9800 . ?
C8A H8AB 0.9800 . ?
C8A H8AC 0.9800 . ?
C9 H9A 0.9800 . ?
C9 H9B 0.9800 . ?
C9 H9C 0.9800 . ?
C9A H9AA 0.9800 . ?
C9A H9AB 0.9800 . ?
C9A H9AC 0.9800 . ?
C10 C11 1.543(7) . ?
C10 C12 1.532(7) . ?
C10 C13 1.554(6) . ?
C11 H11A 0.9800 . ?
C11 H11B 0.9800 . ?
C11 H11C 0.9800 . ?
C12 H12A 0.9800 . ?
C12 H12B 0.9800 . ?
C12 H12C 0.9800 . ?
C13 H13A 0.9800 . ?
C13 H13B 0.9800 . ?
C13 H13C 0.9800 . ?
C14 C15 1.437(7) . ?
C14 C18 1.388(7) . ?
C14 C23 1.507(8) . ?
C15 H15 0.9500 . ?
C15 C16 1.404(7) . ?
C16 H16 0.9500 . ?
C16 C17 1.424(7) . ?
C17 C18 1.418(7) . ?
C17 C19 1.516(8) . ?
C18 H18 0.9500 . ?
C19 C20 1.554(7) . ?
C19 C21 1.541(8) . ?
C19 C22 1.530(8) . ?
C20 H20A 0.9800 . ?
C20 H20B 0.9800 . ?
C20 H20C 0.9800 . ?
C21 H21A 0.9800 . ?
C21 H21B 0.9800 . ?
C21 H21C 0.9800 . ?
C22 H22A 0.9800 . ?
C22 H22B 0.9800 . ?
C22 H22C 0.9800 . ?
C23 C24 1.533(7) . ?
C23 C25 1.542(7) . ?
C23 C26 1.525(8) . ?
C24 H24A 0.9800 . ?
C24 H24B 0.9800 . ?
C24 H24C 0.9800 . ?
C25 H25A 0.9800 . ?
C25 H25B 0.9800 . ?
C25 H25C 0.9800 . ?
C26 H26A 0.9800 . ?
C26 H26B 0.9800 . ?
C26 H26C 0.9800 . ?
C27 H27 0.9500 . ?
C27 C28 1.399(7) . ?
C27 C31 1.429(8) . ?
C28 H28 0.9500 . ?
C28 C29 1.416(7) . ?
C29 C30 1.421(7) . ?
C29 C36 1.519(8) . ?
C30 H30 0.9500 . ?
C30 C31 1.390(7) . ?
C31 C32 1.545(8) . ?
C32 C33 1.497(8) . ?
C32 C34 1.516(8) . ?
C32 C35 1.554(7) . ?
C33 H33A 0.9800 . ?
C33 H33B 0.9800 . ?
C33 H33C 0.9800 . ?
C34 H34A 0.9800 . ?
C34 H34B 0.9800 . ?
C34 H34C 0.9800 . ?
C35 H35A 0.9800 . ?
C35 H35B 0.9800 . ?
C35 H35C 0.9800 . ?
C36 C37 1.545(7) . ?
C36 C38 1.544(7) . ?
C36 C39 1.542(8) . ?
C37 H37A 0.9800 . ?
C37 H37B 0.9800 . ?
C37 H37C 0.9800 . ?
C38 H38A 0.9800 . ?
C38 H38B 0.9800 . ?
C38 H38C 0.9800 . ?
C39 H39A 0.9800 . ?
C39 H39B 0.9800 . ?
C39 H39C 0.9800 . ?
La2 C41 2.820(4) . ?
La2 C42 2.803(5) . ?
La2 C43 2.951(5) . ?
La2 C53 2.934(5) . ?
La2 C55 2.927(5) . ?
La2 C56 2.804(5) . ?
La2 C57 2.809(5) . ?
La2 C66 2.956(5) . ?
La2 C67 2.949(5) . ?
La2 C68 2.902(5) . ?
La2 C69 2.798(5) . ?
La2 C70 2.814(5) . ?
C40 C41 1.410(7) . ?
C40 C44 1.406(7) . ?
C40 C49 1.536(7) . ?
C41 H41 0.9500 . ?
C41 C42 1.396(7) . ?
C42 H42 0.9500 . ?
C42 C43 1.422(7) . ?
C43 C44 1.400(7) . ?
C43 C45 1.525(7) . ?
C44 H44 0.9500 . ?
C45 C46 1.524(7) . ?
C45 C47 1.548(7) . ?
C45 C48 1.560(6) . ?
C46 H46A 0.9800 . ?
C46 H46B 0.9800 . ?
C46 H46C 0.9800 . ?
C47 H47A 0.9800 . ?
C47 H47B 0.9800 . ?
C47 H47C 0.9800 . ?
C48 H48A 0.9800 . ?
C48 H48B 0.9800 . ?
C48 H48C 0.9800 . ?
C49 C50 1.519(8) . ?
C49 C51 1.528(7) . ?
C49 C52 1.550(7) . ?
C50 H50A 0.9800 . ?
C50 H50B 0.9800 . ?
C50 H50C 0.9800 . ?
C51 H51A 0.9800 . ?
C51 H51B 0.9800 . ?
C51 H51C 0.9800 . ?
C52 H52A 0.9800 . ?
C52 H52B 0.9800 . ?
C52 H52C 0.9800 . ?
C53 C54 1.420(7) . ?
C53 C57 1.418(6) . ?
C53 C58 1.517(7) . ?
C54 H54 0.9500 . ?
C54 C55 1.421(7) . ?
C55 C56 1.421(7) . ?
C55 C62 1.525(7) . ?
C56 H56 0.9500 . ?
C56 C57 1.396(7) . ?
C57 H57 0.9500 . ?
C58 C59 1.546(7) . ?
C58 C60 1.548(7) . ?
C58 C61 1.545(7) . ?
C59 H59A 0.9800 . ?
C59 H59B 0.9800 . ?
C59 H59C 0.9800 . ?
C60 H60A 0.9800 . ?
C60 H60B 0.9800 . ?
C60 H60C 0.9800 . ?
C61 H61A 0.9800 . ?
C61 H61B 0.9800 . ?
C61 H61C 0.9800 . ?
C62 C63 1.542(6) . ?
C62 C64 1.532(7) . ?
C62 C65 1.532(7) . ?
C63 H63A 0.9800 . ?
C63 H63B 0.9800 . ?
C63 H63C 0.9800 . ?
C64 H64A 0.9800 . ?
C64 H64B 0.9800 . ?
C64 H64C 0.9800 . ?
C65 H65A 0.9800 . ?
C65 H65B 0.9800 . ?
C65 H65C 0.9800 . ?
C66 C67 1.392(7) . ?
C66 C70 1.433(7) . ?
C66 C71 1.530(7) . ?
C67 H67 0.9500 . ?
C67 C68 1.434(7) . ?
C68 C69 1.415(7) . ?
C68 C75 1.518(7) . ?
C69 H69 0.9500 . ?
C69 C70 1.392(7) . ?
C70 H70 0.9500 . ?
C71 C72 1.522(8) . ?
C71 C73 1.532(7) . ?
C71 C74 1.544(7) . ?
C72 H72A 0.9800 . ?
C72 H72B 0.9800 . ?
C72 H72C 0.9800 . ?
C73 H73A 0.9800 . ?
C73 H73B 0.9800 . ?
C73 H73C 0.9800 . ?
C74 H74A 0.9800 . ?
C74 H74B 0.9800 . ?
C74 H74C 0.9800 . ?
C75 C76 1.537(7) . ?
C75 C77 1.535(7) . ?
C75 C78 1.520(8) . ?
C76 H76A 0.9800 . ?
C76 H76B 0.9800 . ?
C76 H76C 0.9800 . ?
C77 H77A 0.9800 . ?
C77 H77B 0.9800 . ?
C77 H77C 0.9800 . ?
C78 H78A 0.9800 . ?
C78 H78B 0.9800 . ?
C78 H78C 0.9800 . ?

loop_
_geom_torsion_atom_site_label_1
_geom_torsion_atom_site_label_2
_geom_torsion_atom_site_label_3
_geom_torsion_atom_site_label_4
_geom_torsion
_geom_torsion_site_symmetry_1
_geom_torsion_site_symmetry_2
_geom_torsion_site_symmetry_3
_geom_torsion_site_symmetry_4
_geom_torsion_publ_flag
La1 C1 C2 C3 -67.7(4) . . . . ?
La1 C1 C5 C4 72.2(4) . . . . ?
La1 C1 C6 C7 65.1(8) . . . . ?
La1 C1 C6 C7A 7.8(8) . . . . ?
La1 C1 C6 C8 -68.3(7) . . . . ?
La1 C1 C6 C8A -105.4(9) . . . . ?
La1 C1 C6 C9 -179.5(5) . . . . ?
La1 C1 C6 C9A 119.6(8) . . . . ?
La1 C2 C3 C4 -65.3(3) . . . . ?
La1 C2 C3 C10 133.3(5) . . . . ?
La1 C3 C4 C5 -70.1(4) . . . . ?
La1 C3 C10 C11 -61.5(6) . . . . ?
La1 C3 C10 C12 62.9(6) . . . . ?
La1 C3 C10 C13 -178.7(3) . . . . ?
La1 C4 C5 C1 -74.9(4) . . . . ?
La1 C14 C15 C16 -73.6(4) . . . . ?
La1 C14 C18 C17 68.4(4) . . . . ?
La1 C14 C23 C24 -137.3(4) . . . . ?
La1 C14 C23 C25 102.3(5) . . . . ?
La1 C14 C23 C26 -17.8(6) . . . . ?
La1 C15 C16 C17 -74.3(4) . . . . ?
La1 C16 C17 C18 -67.6(4) . . . . ?
La1 C16 C17 C19 130.5(6) . . . . ?
La1 C17 C18 C14 -65.9(4) . . . . ?
La1 C17 C19 C20 -74.3(7) . . . . ?
La1 C17 C19 C21 46.3(7) . . . . ?
La1 C17 C19 C22 167.5(4) . . . . ?
La1 C27 C28 C29 -75.5(4) . . . . ?
La1 C27 C31 C30 68.5(4) . . . . ?
La1 C27 C31 C32 -129.2(5) . . . . ?
La1 C28 C29 C30 -71.0(4) . . . . ?
La1 C28 C29 C36 126.7(5) . . . . ?
La1 C29 C30 C31 -68.6(4) . . . . ?
La1 C29 C36 C37 -62.8(7) . . . . ?
La1 C29 C36 C38 179.3(4) . . . . ?
La1 C29 C36 C39 60.4(6) . . . . ?
La1 C30 C31 C27 -63.7(4) . . . . ?
La1 C30 C31 C32 133.7(5) . . . . ?
La1 C31 C32 C33 -56.9(7) . . . . ?
La1 C31 C32 C34 68.4(7) . . . . ?
La1 C31 C32 C35 -174.7(4) . . . . ?
C1 C2 C3 La1 67.1(4) . . . . ?
C1 C2 C3 C4 1.8(6) . . . . ?
C1 C2 C3 C10 -159.6(5) . . . . ?
C2 C1 C5 La1 -70.4(4) . . . . ?
C2 C1 C5 C4 1.8(6) . . . . ?
C2 C1 C6 C7 167.3(7) . . . . ?
C2 C1 C6 C7A 109.9(8) . . . . ?
C2 C1 C6 C8 33.9(9) . . . . ?
C2 C1 C6 C8A -3.2(11) . . . . ?
C2 C1 C6 C9 -77.3(7) . . . . ?
C2 C1 C6 C9A -138.2(8) . . . . ?
C2 C3 C4 La1 69.5(4) . . . . ?
C2 C3 C4 C5 -0.7(6) . . . . ?
C2 C3 C10 C11 -167.3(5) . . . . ?
C2 C3 C10 C12 -42.9(7) . . . . ?
C2 C3 C10 C13 75.5(6) . . . . ?
C3 C4 C5 La1 74.2(4) . . . . ?
C3 C4 C5 C1 -0.7(6) . . . . ?
C4 C3 C10 C11 35.0(7) . . . . ?
C4 C3 C10 C12 159.4(5) . . . . ?
C4 C3 C10 C13 -82.3(6) . . . . ?
C5 C1 C2 La1 65.5(3) . . . . ?
C5 C1 C2 C3 -2.3(6) . . . . ?
C5 C1 C6 C7 -26.2(9) . . . . ?
C5 C1 C6 C7A -83.5(8) . . . . ?
C5 C1 C6 C8 -159.6(6) . . . . ?
C5 C1 C6 C8A 163.3(9) . . . . ?
C5 C1 C6 C9 89.2(7) . . . . ?
C5 C1 C6 C9A 28.3(10) . . . . ?
C6 C1 C2 La1 -125.9(5) . . . . ?
C6 C1 C2 C3 166.4(5) . . . . ?
C6 C1 C5 La1 120.9(5) . . . . ?
C6 C1 C5 C4 -166.9(5) . . . . ?
C10 C3 C4 La1 -129.2(5) . . . . ?
C10 C3 C4 C5 160.7(5) . . . . ?
C14 C15 C16 La1 74.2(4) . . . . ?
C14 C15 C16 C17 -0.1(6) . . . . ?
C15 C14 C18 La1 -67.1(4) . . . . ?
C15 C14 C18 C17 1.3(6) . . . . ?
C15 C14 C23 C24 -48.7(8) . . . . ?
C15 C14 C23 C25 -169.0(5) . . . . ?
C15 C14 C23 C26 70.9(7) . . . . ?
C15 C16 C17 La1 68.4(4) . . . . ?
C15 C16 C17 C18 0.8(6) . . . . ?
C15 C16 C17 C19 -161.1(5) . . . . ?
C16 C17 C18 La1 64.5(4) . . . . ?
C16 C17 C18 C14 -1.4(6) . . . . ?
C16 C17 C19 C20 -170.0(5) . . . . ?
C16 C17 C19 C21 -49.5(8) . . . . ?
C16 C17 C19 C22 71.8(7) . . . . ?
C18 C14 C15 La1 72.8(4) . . . . ?
C18 C14 C15 C16 -0.8(6) . . . . ?
C18 C14 C23 C24 122.0(6) . . . . ?
C18 C14 C23 C25 1.6(8) . . . . ?
C18 C14 C23 C26 -118.5(6) . . . . ?
C18 C17 C19 C20 32.2(9) . . . . ?
C18 C17 C19 C21 152.7(6) . . . . ?
C18 C17 C19 C22 -86.0(7) . . . . ?
C19 C17 C18 La1 -134.3(6) . . . . ?
C19 C17 C18 C14 159.8(5) . . . . ?
C23 C14 C15 La1 -114.8(6) . . . . ?
C23 C14 C15 C16 171.6(5) . . . . ?
C23 C14 C18 La1 120.7(6) . . . . ?
C23 C14 C18 C17 -170.9(5) . . . . ?
C27 C28 C29 La1 72.4(4) . . . . ?
C27 C28 C29 C30 1.4(6) . . . . ?
C27 C28 C29 C36 -160.9(5) . . . . ?
C27 C31 C32 C33 38.5(8) . . . . ?
C27 C31 C32 C34 163.9(6) . . . . ?
C27 C31 C32 C35 -79.3(7) . . . . ?
C28 C27 C31 La1 -71.0(4) . . . . ?
C28 C27 C31 C30 -2.4(6) . . . . ?
C28 C27 C31 C32 159.8(5) . . . . ?
C28 C29 C30 La1 65.6(3) . . . . ?
C28 C29 C30 C31 -3.0(6) . . . . ?
C28 C29 C36 C37 -158.0(5) . . . . ?
C28 C29 C36 C38 84.1(7) . . . . ?
C28 C29 C36 C39 -34.8(8) . . . . ?
C29 C30 C31 La1 67.0(4) . . . . ?
C29 C30 C31 C27 3.4(6) . . . . ?
C29 C30 C31 C32 -159.2(5) . . . . ?
C30 C29 C36 C37 42.8(7) . . . . ?
C30 C29 C36 C38 -75.0(6) . . . . ?
C30 C29 C36 C39 166.0(5) . . . . ?
C30 C31 C32 C33 -162.2(5) . . . . ?
C30 C31 C32 C34 -36.9(8) . . . . ?
C30 C31 C32 C35 79.9(7) . . . . ?
C31 C27 C28 La1 76.1(4) . . . . ?
C31 C27 C28 C29 0.6(6) . . . . ?
C36 C29 C30 La1 -131.7(5) . . . . ?
C36 C29 C30 C31 159.7(5) . . . . ?
La2 C40 C41 C42 -71.4(3) . . . . ?
La2 C40 C44 C43 66.1(4) . . . . ?
La2 C40 C49 C50 -57.7(7) . . . . ?
La2 C40 C49 C51 66.4(7) . . . . ?
La2 C40 C49 C52 -176.2(4) . . . . ?
La2 C41 C42 C43 -75.9(3) . . . . ?
La2 C42 C43 C44 -71.8(3) . . . . ?
La2 C42 C43 C45 125.1(5) . . . . ?
La2 C43 C44 C40 -67.0(4) . . . . ?
La2 C43 C45 C46 -66.2(6) . . . . ?
La2 C43 C45 C47 57.8(6) . . . . ?
La2 C43 C45 C48 176.3(3) . . . . ?
La2 C53 C54 C55 -67.1(3) . . . . ?
La2 C53 C57 C56 71.0(4) . . . . ?
La2 C53 C58 C59 172.6(3) . . . . ?
La2 C53 C58 C60 -69.1(6) . . . . ?
La2 C53 C58 C61 54.1(6) . . . . ?
La2 C54 C55 C56 -65.5(3) . . . . ?
La2 C54 C55 C62 131.2(5) . . . . ?
La2 C55 C56 C57 -71.4(4) . . . . ?
La2 C55 C62 C63 179.8(3) . . . . ?
La2 C55 C62 C64 62.1(6) . . . . ?
La2 C55 C62 C65 -61.9(6) . . . . ?
La2 C56 C57 C53 -74.5(4) . . . . ?
La2 C66 C67 C68 -66.6(4) . . . . ?
La2 C66 C70 C69 70.7(4) . . . . ?
La2 C66 C71 C72 44.0(6) . . . . ?
La2 C66 C71 C73 163.8(4) . . . . ?
La2 C66 C71 C74 -78.2(6) . . . . ?
La2 C67 C68 C69 -67.0(4) . . . . ?
La2 C67 C68 C75 124.4(6) . . . . ?
La2 C68 C69 C70 -71.3(4) . . . . ?
La2 C68 C75 C76 -148.4(4) . . . . ?
La2 C68 C75 C77 92.9(5) . . . . ?
La2 C68 C75 C78 -28.3(6) . . . . ?
La2 C69 C70 C66 -75.0(4) . . . . ?
C40 C41 C42 La2 76.7(3) . . . . ?
C40 C41 C42 C43 0.8(6) . . . . ?
C41 C40 C44 La2 -64.0(3) . . . . ?
C41 C40 C44 C43 2.1(6) . . . . ?
C41 C40 C49 C50 36.9(7) . . . . ?
C41 C40 C49 C51 161.0(5) . . . . ?
C41 C40 C49 C52 -81.6(6) . . . . ?
C41 C42 C43 La2 72.2(3) . . . . ?
C41 C42 C43 C44 0.5(5) . . . . ?
C41 C42 C43 C45 -162.7(5) . . . . ?
C42 C43 C44 La2 65.4(3) . . . . ?
C42 C43 C44 C40 -1.6(6) . . . . ?
C42 C43 C45 C46 -160.2(5) . . . . ?
C42 C43 C45 C47 -36.2(7) . . . . ?
C42 C43 C45 C48 82.2(6) . . . . ?
C44 C40 C41 La2 69.6(3) . . . . ?
C44 C40 C41 C42 -1.8(5) . . . . ?
C44 C40 C49 C50 -165.6(5) . . . . ?
C44 C40 C49 C51 -41.5(7) . . . . ?
C44 C40 C49 C52 75.9(6) . . . . ?
C44 C43 C45 C46 39.7(7) . . . . ?
C44 C43 C45 C47 163.7(5) . . . . ?
C44 C43 C45 C48 -77.9(6) . . . . ?
C45 C43 C44 La2 -131.0(5) . . . . ?
C45 C43 C44 C40 162.1(5) . . . . ?
C49 C40 C41 La2 -129.4(5) . . . . ?
C49 C40 C41 C42 159.2(5) . . . . ?
C49 C40 C44 La2 135.0(5) . . . . ?
C49 C40 C44 C43 -158.9(5) . . . . ?
C53 C54 C55 La2 67.3(3) . . . . ?
C53 C54 C55 C56 1.8(6) . . . . ?
C53 C54 C55 C62 -161.5(5) . . . . ?
C54 C53 C57 La2 -69.9(3) . . . . ?
C54 C53 C57 C56 1.1(6) . . . . ?
C54 C53 C58 C59 -81.7(6) . . . . ?
C54 C53 C58 C60 36.5(7) . . . . ?
C54 C53 C58 C61 159.7(5) . . . . ?
C54 C55 C56 La2 70.3(3) . . . . ?
C54 C55 C56 C57 -1.1(6) . . . . ?
C54 C55 C62 C63 74.9(6) . . . . ?
C54 C55 C62 C64 -42.9(7) . . . . ?
C54 C55 C62 C65 -166.8(5) . . . . ?
C55 C56 C57 La2 74.6(4) . . . . ?
C55 C56 C57 C53 0.0(6) . . . . ?
C56 C55 C62 C63 -85.2(6) . . . . ?
C56 C55 C62 C64 157.1(5) . . . . ?
C56 C55 C62 C65 33.1(7) . . . . ?
C57 C53 C54 La2 65.3(3) . . . . ?
C57 C53 C54 C55 -1.7(6) . . . . ?
C57 C53 C58 C59 76.8(6) . . . . ?
C57 C53 C58 C60 -165.0(5) . . . . ?
C57 C53 C58 C61 -41.8(7) . . . . ?
C58 C53 C54 La2 -132.8(5) . . . . ?
C58 C53 C54 C55 160.1(5) . . . . ?
C58 C53 C57 La2 128.4(5) . . . . ?
C58 C53 C57 C56 -160.6(5) . . . . ?
C62 C55 C56 La2 -126.7(5) . . . . ?
C62 C55 C56 C57 161.9(5) . . . . ?
C66 C67 C68 La2 68.3(4) . . . . ?
C66 C67 C68 C69 1.3(6) . . . . ?
C66 C67 C68 C75 -167.3(5) . . . . ?
C67 C66 C70 La2 -68.6(4) . . . . ?
C67 C66 C70 C69 2.1(6) . . . . ?
C67 C66 C71 C72 148.1(5) . . . . ?
C67 C66 C71 C73 -92.2(6) . . . . ?
C67 C66 C71 C74 25.8(8) . . . . ?
C67 C68 C69 La2 71.4(4) . . . . ?
C67 C68 C69 C70 0.1(6) . . . . ?
C67 C68 C75 C76 109.6(6) . . . . ?
C67 C68 C75 C77 -9.1(8) . . . . ?
C67 C68 C75 C78 -130.3(6) . . . . ?
C68 C69 C70 La2 73.6(4) . . . . ?
C68 C69 C70 C66 -1.4(6) . . . . ?
C69 C68 C75 C76 -56.7(7) . . . . ?
C69 C68 C75 C77 -175.3(5) . . . . ?
C69 C68 C75 C78 63.5(7) . . . . ?
C70 C66 C67 La2 64.5(3) . . . . ?
C70 C66 C67 C68 -2.1(6) . . . . ?
C70 C66 C71 C72 -48.7(8) . . . . ?
C70 C66 C71 C73 71.0(7) . . . . ?
C70 C66 C71 C74 -171.0(5) . . . . ?
C71 C66 C67 La2 -129.7(6) . . . . ?
C71 C66 C67 C68 163.7(5) . . . . ?
C71 C66 C70 La2 125.1(5) . . . . ?
C71 C66 C70 C69 -164.1(5) . . . . ?
C75 C68 C69 La2 -119.8(5) . . . . ?
C75 C68 C69 C70 168.9(5) . . . . ?
